data_1551024
loop_
_publ_author_name
'Hinatsu, Y.'
'Doi, Y.'

_publ_section_title
;
 Studies on phase transitions of rare earth tantalites (Sm1-xLnx)3TaO7 (Ln
 = Nd, Eu) with fluorite-related structure
;
_journal_name_full 'Journal of the Ceramic Society of Japan'
_journal_page_first 273
_journal_page_last 278
_journal_volume 127
_journal_year 2019
_chemical_formula_sum 'Eu0.9 O7 Sm2.1 Ta'
_chemical_name_common '(Sm0.7Eu0.3)3TaO7 at 1100 K'
_space_group_IT_number 62
_space_group_name_H-M_alt 'P n m a'
_symmetry_space_group_name_Hall '-P 2ac 2n'
_symmetry_space_group_name_H-M 'P n m a'
_cell_angle_alpha 90
_cell_angle_beta 90
_cell_angle_gamma 90
_cell_formula_units_Z 4
_cell_length_a 7.6425(3)
_cell_length_b 10.8825(5)
_cell_length_c 7.5571(4)
_cell_volume 628.52(5)
_diffrn_ambient_temperature 1100
_cod_data_source_file Sm2EuTaO7-1100K.cif
_cod_data_source_block SmEuTaO7-1100K
_cod_original_formula_sum 'Sm2.1 Eu0.9 Ta O7'
_cod_database_code 1551024

loop_
_space_group_symop_operation_xyz
'x, y, z'
'-x, -y, -z'
'-x+1/2, -y, z+1/2'
'x+1/2, y, -z+1/2'
'-x, y+1/2, -z'
'x, -y+1/2, z'
'x+1/2, -y+1/2, -z+1/2'
'-x+1/2, y+1/2, z+1/2'

loop_
_atom_site_label
_atom_site_occupancy
_atom_site_fract_x
_atom_site_fract_y
_atom_site_fract_z
_atom_site_adp_type
_atom_site_B_iso_or_equiv
_atom_site_type_symbol
SmEu1 0.7000 0.9964(25) 0.250000 0.7399(15) Biso 0.81(7) Sm
SmEu1 0.3000 0.9964(25) 0.250000 0.7399(15) Biso 0.81 Eu
SmEu2 0.7000 0.2502(21) 0.4807(3) 0.4600(4) Biso 0.81 Sm
SmEu2 0.3000 0.2502(21) 0.4807(4) 0.4600(4) Biso 0.81 Eu
Ta 1.0 0.0038(23) 0.250000 0.2498(13) Biso 0.30(11) Ta
O1 1.0 0.952(6) 0.389(4) 0.427(6) Biso 1.30(30) O
O2 1.0 0.977(6) 0.852(4) 0.956(5) Biso 1.30 O
O3 1.0 0.259(11) 0.389(3) 0.728(4) Biso 1.30 O
O4 1.0 0.196(6) 0.250000 0.328(5) Biso 1.30 O
